data_1001340
loop_
_publ_author_name
'Cousson, A'
'Abazli, H'
'Jove, J'
'Gasperin, M'

_publ_section_title
;
Synthese et etude structurale des composes Co Np~2~ F~10~ (H~2~ O)~8~
et Cu Np~2~ F~10~ (H~2~ O)~6~
;
_journal_coden_ASTM JCOMAH
_journal_name_full 'Journal of the Less-Common Metals'
_journal_page_first 155
_journal_page_last 168
_journal_paper_doi 10.1016/0022-5088(85)90115-8
_journal_volume 109
_journal_year 1985
_chemical_formula_structural 'Co Np2 F10 (H2 O)8'
_chemical_formula_sum 'Co F10 H16 Np2 O8'
_chemical_name_systematic 'Cobalt dineptunium decafluoride octahydrate'
_space_group_IT_number 14
_symmetry_cell_setting monoclinic
_symmetry_Int_Tables_number 14
_symmetry_space_group_name_Hall '-P 2yab'
_symmetry_space_group_name_H-M 'P 1 21/a 1'
_cell_angle_alpha 90
_cell_angle_beta 94.12
_cell_angle_gamma 90
_cell_formula_units_Z 2
_cell_length_a 8.803(2)
_cell_length_b 7.040(2)
_cell_length_c 11.066(3)
_cell_volume 684.0
_refine_ls_R_factor_all 0.034
_cod_original_formula_sum 'H16 Co F10 Np2 O8'
_cod_database_code 1001340

loop_
_symmetry_equiv_pos_as_xyz
x,y,z
1/2-x,1/2+y,-z
-x,-y,-z
1/2+x,1/2-y,z

loop_
_atom_site_label
_atom_site_type_symbol
_atom_site_symmetry_multiplicity
_atom_site_Wyckoff_symbol
_atom_site_fract_x
_atom_site_fract_y
_atom_site_fract_z
_atom_site_occupancy
_atom_site_attached_hydrogens
_atom_site_calc_flag
Np1 Np4+ 4 e 0.17715(2) 0.15392(3) 0.04555(2) 1. 0 d
Co1 Co2+ 2 d 0. 0. 0.5 1. 0 d
F1 F1- 4 e 0.4388(4) 0.2036(6) 0.0684(4) 1. 0 d
F2 F1- 4 e 0.2147(4) 0.4709(6) 0.1013(4) 1. 0 d
F3 F1- 4 e 0.0008(4) 0.9368(5) 0.1105(3) 1. 0 d
F4 F1- 4 e 0.2922(5) 0.8596(5) 0.1117(4) 1. 0 d
F5 F1- 4 e 0.2120(5) 0.1649(6) 0.2453(4) 1. 0 d
O1 O2- 4 e 0.0354(6) 0.5657(8) 0.2858(5) 1. 2 d
O2 O2- 4 e 0.3658(6) 0.4738(8) 0.3382(5) 1. 2 d
O3 O2- 4 e 0.1660(6) 0.8827(8) 0.3934(5) 1. 2 d
O4 O2- 4 e 0.0742(6) 0.2754(8) 0.4738(5) 1. 2 d

loop_
_atom_type_symbol
_atom_type_oxidation_number
Np4+ 4.000
Co2+ 2.000
F1- -1.000
O2- -2.000
H1+ 1.000
